data_4030104
loop_
_publ_author_name
'Zhou, Rong'
'Yang, Changjiang'
'Liu, Yiyi'
'Li, Ruifeng'
'He, Zhengjie'

_publ_section_title
;
 Diastereoselective Synthesis of Functionalized Spirocyclopropyl Oxindoles
 via P(NMe2)3-Mediated Reductive Cyclopropanation.
;
_journal_issue 21
_journal_name_full 'The Journal of organic chemistry'
_journal_page_first 10709
_journal_paper_doi 10.1021/jo502106c
_journal_volume 79
_journal_year 2014
_chemical_formula_sum 'C38 H27 Cl N2 O3'
_chemical_formula_weight 595.07
_chemical_name_systematic
; 
 ? 
;
_space_group_IT_number 15
_symmetry_cell_setting monoclinic
_symmetry_space_group_name_Hall '-C 2yc'
_symmetry_space_group_name_H-M 'C 1 2/c 1'
_atom_sites_solution_hydrogens geom
_atom_sites_solution_primary direct
_atom_sites_solution_secondary difmap
_audit_creation_method SHELXL-97
_cell_angle_alpha 90.00
_cell_angle_beta 123.04(3)
_cell_angle_gamma 90.00
_cell_formula_units_Z 8
_cell_length_a 32.422(7)
_cell_length_b 10.444(2)
_cell_length_c 22.801(5)
_cell_measurement_reflns_used 5822
_cell_measurement_temperature 173(2)
_cell_measurement_theta_max 27.8386
_cell_measurement_theta_min 1.4984
_cell_volume 6472(3)
_computing_cell_refinement CrystalClear
_computing_data_collection CrystalClear
_computing_data_reduction CrystalClear
_computing_molecular_graphics 'Bruker SHELXTL'
_computing_publication_material 'Bruker SHELXTL'
_computing_structure_refinement 'SHELXL-97 (Sheldrick, 2008)'
_computing_structure_solution 'SHELXS-97 (Sheldrick, 2008)'
_diffrn_ambient_temperature 173(2)
_diffrn_detector_area_resol_mean 7.31
_diffrn_measured_fraction_theta_full 0.991
_diffrn_measured_fraction_theta_max 0.991
_diffrn_measurement_device_type 'Rigaku Saturn 70 CCD'
_diffrn_measurement_method '\w scans'
_diffrn_radiation_monochromator multilayer
_diffrn_radiation_source 'rotating anode'
_diffrn_radiation_type MoK\a
_diffrn_radiation_wavelength 0.71073
_diffrn_reflns_av_R_equivalents 0.0640
_diffrn_reflns_av_sigmaI/netI 0.0596
_diffrn_reflns_limit_h_max 39
_diffrn_reflns_limit_h_min -42
_diffrn_reflns_limit_k_max 13
_diffrn_reflns_limit_k_min -13
_diffrn_reflns_limit_l_max 29
_diffrn_reflns_limit_l_min -28
_diffrn_reflns_number 29809
_diffrn_reflns_theta_full 27.98
_diffrn_reflns_theta_max 27.98
_diffrn_reflns_theta_min 1.50
_diffrn_standards_decay_% 0
_diffrn_standards_interval_count 0
_diffrn_standards_number 0
_exptl_absorpt_coefficient_mu 0.157
_exptl_absorpt_correction_T_max 0.9723
_exptl_absorpt_correction_T_min 0.9633
_exptl_absorpt_correction_type multi-scan
_exptl_absorpt_process_details CrystalClear
_exptl_crystal_colour Colorless
_exptl_crystal_density_diffrn 1.221
_exptl_crystal_density_method 'not measured'
_exptl_crystal_description Prism
_exptl_crystal_F_000 2480
_exptl_crystal_size_max 0.24
_exptl_crystal_size_mid 0.22
_exptl_crystal_size_min 0.18
_refine_diff_density_max 0.631
_refine_diff_density_min -0.424
_refine_diff_density_rms 0.071
_refine_ls_extinction_coef 0.0034(4)
_refine_ls_extinction_expression Fc^*^=kFc[1+0.001xFc^2^\l^3^/sin(2\q)]^-1/4^
_refine_ls_extinction_method SHELXL
_refine_ls_goodness_of_fit_ref 1.104
_refine_ls_hydrogen_treatment constr
_refine_ls_matrix_type full
_refine_ls_number_parameters 398
_refine_ls_number_reflns 7718
_refine_ls_number_restraints 0
_refine_ls_restrained_S_all 1.104
_refine_ls_R_factor_all 0.1052
_refine_ls_R_factor_gt 0.0776
_refine_ls_shift/su_max 0.000
_refine_ls_shift/su_mean 0.000
_refine_ls_structure_factor_coef Fsqd
_refine_ls_weighting_details 'calc w=1/[\s^2^(Fo^2^)+(0.0922P)^2^+4.4078P] where P=(Fo^2^+2Fc^2^)/3'
_refine_ls_weighting_scheme calc
_refine_ls_wR_factor_gt 0.1909
_refine_ls_wR_factor_ref 0.2083
_reflns_number_gt 5579
_reflns_number_total 7718
_reflns_threshold_expression >2sigma(I)
_cod_data_source_file jo502106c_si_002.cif
_cod_data_source_block shelxl_sqd
_cod_depositor_comments
;
The following automatic conversions were performed:

'_symmetry_cell_setting' value 'Monoclinic' changed to 'monoclinic'
according to
/home/saulius/struct/COD-crude-data--automatic-downloads/rss-feeds/ACS/lib/dictionaries/cif_core.dic
dictionary named 'cif_core.dic' version 2.4.2 from 2011-04-26.

Automatic conversion script
Id: cif_fix_values 2827 2014-09-09 07:05:25Z andrius 

 Adding full bibliography for 4030104--4030105.cif.
;
_cod_original_cell_volume 6473(2)
_cod_original_sg_symbol_H-M C2/c
_cod_database_code 4030104

loop_
_symmetry_equiv_pos_as_xyz
'x, y, z'
'-x, y, -z+1/2'
'x+1/2, y+1/2, z'
'-x+1/2, y+1/2, -z+1/2'
'-x, -y, -z'
'x, -y, z-1/2'
'-x+1/2, -y+1/2, -z'
'x+1/2, -y+1/2, z-1/2'

loop_
_atom_site_label
_atom_site_type_symbol
_atom_site_fract_x
_atom_site_fract_y
_atom_site_fract_z
_atom_site_U_iso_or_equiv
_atom_site_adp_type
_atom_site_occupancy
_atom_site_symmetry_multiplicity
_atom_site_calc_flag
_atom_site_refinement_flags
Cl1 Cl 0.24650(3) 0.35277(8) 0.32770(5) 0.0571(3) Uani 1 1 d .
O1 O 0.46641(8) 0.72746(19) 0.31066(11) 0.0462(5) Uani 1 1 d .
O2 O 0.48047(7) 0.64660(18) 0.52955(10) 0.0423(5) Uani 1 1 d .
O3 O 0.34790(7) 0.66039(17) 0.24944(9) 0.0366(4) Uani 1 1 d .
N1 N 0.45052(8) 0.8522(2) 0.49926(11) 0.0316(5) Uani 1 1 d .
N2 N 0.31470(8) 0.5350(2) 0.29706(11) 0.0331(5) Uani 1 1 d .
C1 C 0.44673(9) 0.6077(2) 0.38061(13) 0.0285(5) Uani 1 1 d .
H1 H 0.4735 0.5547 0.4191 0.034 Uiso 1 1 calc R
C2 C 0.42979(9) 0.7154(2) 0.40649(13) 0.0277(5) Uani 1 1 d .
C3 C 0.39734(9) 0.5895(2) 0.37161(13) 0.0290(5) Uani 1 1 d .
C4 C 0.45206(9) 0.6255(2) 0.31899(14) 0.0330(6) Uani 1 1 d .
C5 C 0.44268(9) 0.5132(2) 0.27367(14) 0.0319(6) Uani 1 1 d .
C6 C 0.43957(10) 0.3894(3) 0.29454(15) 0.0365(6) Uani 1 1 d .
H6 H 0.4416 0.3762 0.3373 0.044 Uiso 1 1 calc R
C7 C 0.43345(10) 0.2855(3) 0.25208(16) 0.0445(7) Uani 1 1 d .
H7 H 0.4317 0.2011 0.2662 0.053 Uiso 1 1 calc R
C8 C 0.42998(12) 0.3049(3) 0.18951(17) 0.0506(8) Uani 1 1 d .
H8 H 0.4257 0.2338 0.1607 0.061 Uiso 1 1 calc R
C9 C 0.43275(12) 0.4273(3) 0.16861(17) 0.0526(8) Uani 1 1 d .
H9 H 0.4301 0.4400 0.1254 0.063 Uiso 1 1 calc R
C10 C 0.43931(11) 0.5312(3) 0.21042(15) 0.0441(7) Uani 1 1 d .
H10 H 0.4415 0.6150 0.1962 0.053 Uiso 1 1 calc R
C11 C 0.45645(9) 0.7286(2) 0.48516(14) 0.0318(5) Uani 1 1 d .
C12 C 0.41313(9) 0.8486(2) 0.37891(13) 0.0289(5) Uani 1 1 d .
C13 C 0.42561(10) 0.9255(2) 0.43685(14) 0.0322(6) Uani 1 1 d .
C14 C 0.41479(11) 1.0545(3) 0.43095(16) 0.0401(6) Uani 1 1 d .
H14 H 0.4237 1.1045 0.4710 0.048 Uiso 1 1 calc R
C15 C 0.39048(12) 1.1089(3) 0.36470(17) 0.0448(7) Uani 1 1 d .
H15 H 0.3818 1.1970 0.3589 0.054 Uiso 1 1 calc R
C16 C 0.37882(11) 1.0356(3) 0.30692(16) 0.0431(7) Uani 1 1 d .
H16 H 0.3627 1.0747 0.2621 0.052 Uiso 1 1 calc R
C17 C 0.39040(10) 0.9049(3) 0.31331(15) 0.0367(6) Uani 1 1 d .
H17 H 0.3828 0.8559 0.2735 0.044 Uiso 1 1 calc R
C18 C 0.47291(10) 0.9041(3) 0.56969(14) 0.0396(6) Uani 1 1 d .
H18A H 0.4954 0.9747 0.5760 0.048 Uiso 1 1 calc R
H18B H 0.4930 0.8363 0.6039 0.048 Uiso 1 1 calc R
C19 C 0.43620(10) 0.9539(2) 0.58553(13) 0.0344(6) Uani 1 1 d .
C20 C 0.38702(10) 0.9210(3) 0.54590(15) 0.0428(7) Uani 1 1 d .
H20 H 0.3749 0.8690 0.5055 0.051 Uiso 1 1 calc R
C21 C 0.35512(13) 0.9635(4) 0.56464(18) 0.0574(9) Uani 1 1 d .
H21 H 0.3213 0.9407 0.5368 0.069 Uiso 1 1 calc R
C22 C 0.37196(15) 1.0382(4) 0.6231(2) 0.0612(9) Uani 1 1 d .
H22 H 0.3501 1.0660 0.6362 0.073 Uiso 1 1 calc R
C23 C 0.42102(16) 1.0722(3) 0.6626(2) 0.0631(10) Uani 1 1 d .
H23 H 0.4329 1.1238 0.7031 0.076 Uiso 1 1 calc R
C24 C 0.45326(12) 1.0321(3) 0.64400(16) 0.0470(7) Uani 1 1 d .
H24 H 0.4868 1.0578 0.6710 0.056 Uiso 1 1 calc R
C25 C 0.35165(9) 0.6037(2) 0.29900(14) 0.0310(5) Uani 1 1 d .
C26 C 0.33319(10) 0.4666(2) 0.35981(14) 0.0333(6) Uani 1 1 d .
C27 C 0.38382(9) 0.4928(2) 0.40669(13) 0.0311(5) Uani 1 1 d .
C28 C 0.41076(11) 0.4299(3) 0.46995(15) 0.0388(6) Uani 1 1 d .
H28 H 0.4450 0.4458 0.5005 0.047 Uiso 1 1 calc R
C29 C 0.38716(12) 0.3420(3) 0.48878(16) 0.0444(7) Uani 1 1 d .
H29 H 0.4054 0.2977 0.5321 0.053 Uiso 1 1 calc R
C30 C 0.33712(12) 0.3200(3) 0.44402(17) 0.0450(7) Uani 1 1 d .
H30 H 0.3213 0.2612 0.4574 0.054 Uiso 1 1 calc R
C31 C 0.30966(11) 0.3823(3) 0.38013(16) 0.0397(7) Uani 1 1 d .
C32 C 0.26651(9) 0.5231(3) 0.23112(15) 0.0405(7) Uani 1 1 d .
H32A H 0.2614 0.5982 0.2014 0.049 Uiso 1 1 calc R
H32B H 0.2406 0.5248 0.2416 0.049 Uiso 1 1 calc R
C33 C 0.26051(9) 0.4028(3) 0.19039(14) 0.0356(6) Uani 1 1 d .
C34 C 0.21396(11) 0.3455(3) 0.14918(15) 0.0441(7) Uani 1 1 d .
H34 H 0.1869 0.3791 0.1496 0.053 Uiso 1 1 calc R
C35 C 0.20731(13) 0.2406(3) 0.10815(16) 0.0531(8) Uani 1 1 d .
H35 H 0.1756 0.2030 0.0804 0.064 Uiso 1 1 calc R
C36 C 0.24602(14) 0.1895(3) 0.10681(16) 0.0559(9) Uani 1 1 d .
H36 H 0.2411 0.1174 0.0782 0.067 Uiso 1 1 calc R
C37 C 0.29228(13) 0.2445(3) 0.14774(17) 0.0556(8) Uani 1 1 d .
H37 H 0.3192 0.2096 0.1474 0.067 Uiso 1 1 calc R
C38 C 0.29939(11) 0.3503(3) 0.18917(17) 0.0484(7) Uani 1 1 d .
H38 H 0.3312 0.3872 0.2170 0.058 Uiso 1 1 calc R

loop_
_atom_site_aniso_label
_atom_site_aniso_U_11
_atom_site_aniso_U_22
_atom_site_aniso_U_33
_atom_site_aniso_U_23
_atom_site_aniso_U_13
_atom_site_aniso_U_12
Cl1 0.0508(5) 0.0511(5) 0.0775(6) -0.0146(4) 0.0402(5) -0.0205(4)
O1 0.0572(13) 0.0364(11) 0.0604(13) -0.0017(9) 0.0420(12) -0.0079(9)
O2 0.0452(11) 0.0355(10) 0.0341(11) 0.0019(8) 0.0137(9) 0.0081(9)
O3 0.0339(10) 0.0372(10) 0.0319(10) 0.0051(8) 0.0135(8) 0.0023(8)
N1 0.0355(12) 0.0305(11) 0.0284(11) -0.0038(9) 0.0172(10) 0.0012(9)
N2 0.0278(11) 0.0301(11) 0.0379(12) -0.0012(9) 0.0156(10) -0.0011(9)
C1 0.0253(12) 0.0277(12) 0.0314(13) -0.0006(10) 0.0148(11) 0.0013(9)
C2 0.0272(12) 0.0260(12) 0.0293(13) -0.0001(9) 0.0150(11) -0.0005(9)
C3 0.0265(12) 0.0275(12) 0.0335(13) 0.0005(10) 0.0167(11) 0.0005(10)
C4 0.0291(13) 0.0310(13) 0.0386(15) 0.0028(11) 0.0183(12) 0.0023(10)
C5 0.0258(12) 0.0333(13) 0.0363(14) -0.0028(11) 0.0168(11) 0.0010(10)
C6 0.0337(14) 0.0364(14) 0.0422(16) -0.0023(12) 0.0226(13) 0.0007(11)
C7 0.0419(16) 0.0374(15) 0.0564(19) -0.0105(13) 0.0282(15) -0.0023(12)
C8 0.0518(18) 0.0531(19) 0.0526(19) -0.0209(15) 0.0321(16) -0.0032(15)
C9 0.0552(19) 0.068(2) 0.0463(18) -0.0082(16) 0.0351(17) 0.0002(16)
C10 0.0474(17) 0.0469(17) 0.0419(17) 0.0016(13) 0.0269(15) 0.0012(13)
C11 0.0289(12) 0.0291(12) 0.0362(14) -0.0009(11) 0.0169(11) 0.0008(10)
C12 0.0286(12) 0.0283(12) 0.0321(13) 0.0022(10) 0.0181(11) -0.0008(10)
C13 0.0352(13) 0.0283(12) 0.0379(14) 0.0005(10) 0.0229(12) -0.0006(10)
C14 0.0529(17) 0.0318(14) 0.0460(17) -0.0019(12) 0.0337(15) 0.0014(12)
C15 0.0593(19) 0.0282(13) 0.0590(19) 0.0067(13) 0.0402(17) 0.0068(13)
C16 0.0503(17) 0.0327(14) 0.0502(18) 0.0118(13) 0.0298(15) 0.0057(12)
C17 0.0382(14) 0.0349(14) 0.0390(15) 0.0031(11) 0.0223(13) -0.0005(11)
C18 0.0368(15) 0.0416(15) 0.0358(15) -0.0076(12) 0.0169(13) -0.0025(12)
C19 0.0444(15) 0.0277(13) 0.0320(14) -0.0019(10) 0.0213(13) -0.0039(11)
C20 0.0402(16) 0.0525(18) 0.0364(16) -0.0009(13) 0.0213(14) 0.0026(13)
C21 0.0499(19) 0.077(2) 0.052(2) 0.0097(18) 0.0324(17) 0.0107(17)
C22 0.077(3) 0.063(2) 0.064(2) 0.0086(18) 0.052(2) 0.0189(19)
C23 0.095(3) 0.052(2) 0.058(2) -0.0117(16) 0.051(2) 0.0038(19)
C24 0.0580(19) 0.0386(16) 0.0434(17) -0.0105(13) 0.0269(16) -0.0067(14)
C25 0.0296(13) 0.0278(12) 0.0347(14) -0.0035(10) 0.0169(11) 0.0004(10)
C26 0.0355(13) 0.0253(12) 0.0437(15) -0.0062(11) 0.0245(13) -0.0024(10)
C27 0.0367(14) 0.0246(12) 0.0356(14) 0.0012(10) 0.0220(12) 0.0022(10)
C28 0.0464(16) 0.0331(14) 0.0395(16) 0.0018(11) 0.0251(14) 0.0032(12)
C29 0.062(2) 0.0362(15) 0.0480(17) 0.0031(13) 0.0387(16) 0.0034(13)
C30 0.064(2) 0.0331(14) 0.0580(19) -0.0027(13) 0.0464(18) -0.0057(13)
C31 0.0455(16) 0.0300(13) 0.0553(18) -0.0106(12) 0.0351(15) -0.0075(12)
C32 0.0258(13) 0.0332(14) 0.0489(17) -0.0008(12) 0.0116(13) -0.0007(11)
C33 0.0298(13) 0.0317(13) 0.0343(14) 0.0015(11) 0.0103(12) -0.0031(11)
C34 0.0341(14) 0.0409(16) 0.0431(17) 0.0063(13) 0.0118(13) -0.0067(12)
C35 0.0536(19) 0.0444(17) 0.0372(17) 0.0001(13) 0.0092(15) -0.0164(15)
C36 0.075(2) 0.0408(17) 0.0354(17) -0.0032(13) 0.0199(17) -0.0026(16)
C37 0.059(2) 0.0501(19) 0.0505(19) -0.0069(15) 0.0249(17) 0.0067(16)
C38 0.0366(16) 0.0448(17) 0.0525(19) -0.0089(14) 0.0170(14) -0.0026(13)

loop_
_atom_type_symbol
_atom_type_description
_atom_type_scat_dispersion_real
_atom_type_scat_dispersion_imag
_atom_type_scat_source
C C 0.0033 0.0016 'International Tables Vol C Tables 4.2.6.8 and 6.1.1.4'
H H 0.0000 0.0000 'International Tables Vol C Tables 4.2.6.8 and 6.1.1.4'
N N 0.0061 0.0033 'International Tables Vol C Tables 4.2.6.8 and 6.1.1.4'
O O 0.0106 0.0060 'International Tables Vol C Tables 4.2.6.8 and 6.1.1.4'
Cl Cl 0.1484 0.1585 'International Tables Vol C Tables 4.2.6.8 and 6.1.1.4'

loop_
_geom_angle_atom_site_label_1
_geom_angle_atom_site_label_2
_geom_angle_atom_site_label_3
_geom_angle
C11 N1 C13 110.5(2)
C11 N1 C18 124.0(2)
C13 N1 C18 125.0(2)
C25 N2 C26 110.5(2)
C25 N2 C32 119.9(2)
C26 N2 C32 128.5(2)
C2 C1 C3 64.00(16)
C2 C1 C4 121.4(2)
C3 C1 C4 122.5(2)
C2 C1 H1 113.4
C3 C1 H1 113.4
C4 C1 H1 113.4
C12 C2 C1 130.7(2)
C12 C2 C11 104.8(2)
C1 C2 C11 115.9(2)
C12 C2 C3 124.4(2)
C1 C2 C3 58.16(15)
C11 C2 C3 117.4(2)
C27 C3 C25 104.7(2)
C27 C3 C1 127.6(2)
C25 C3 C1 118.0(2)
C27 C3 C2 126.5(2)
C25 C3 C2 116.8(2)
C1 C3 C2 57.84(15)
O1 C4 C5 122.3(2)
O1 C4 C1 119.8(2)
C5 C4 C1 117.8(2)
C10 C5 C6 119.7(2)
C10 C5 C4 119.0(2)
C6 C5 C4 121.3(2)
C7 C6 C5 119.5(3)
C7 C6 H6 120.3
C5 C6 H6 120.3
C8 C7 C6 120.2(3)
C8 C7 H7 119.9
C6 C7 H7 119.9
C7 C8 C9 120.4(3)
C7 C8 H8 119.8
C9 C8 H8 119.8
C10 C9 C8 120.1(3)
C10 C9 H9 119.9
C8 C9 H9 119.9
C9 C10 C5 120.1(3)
C9 C10 H10 119.9
C5 C10 H10 119.9
O2 C11 N1 124.9(2)
O2 C11 C2 127.6(2)
N1 C11 C2 107.5(2)
C17 C12 C13 118.9(2)
C17 C12 C2 134.7(2)
C13 C12 C2 106.4(2)
C14 C13 C12 122.6(3)
C14 C13 N1 126.9(2)
C12 C13 N1 110.5(2)
C13 C14 C15 118.0(3)
C13 C14 H14 121.0
C15 C14 H14 121.0
C16 C15 C14 120.4(3)
C16 C15 H15 119.8
C14 C15 H15 119.8
C15 C16 C17 121.4(3)
C15 C16 H16 119.3
C17 C16 H16 119.3
C12 C17 C16 118.6(3)
C12 C17 H17 120.7
C16 C17 H17 120.7
N1 C18 C19 114.0(2)
N1 C18 H18A 108.8
C19 C18 H18A 108.8
N1 C18 H18B 108.8
C19 C18 H18B 108.8
H18A C18 H18B 107.6
C20 C19 C24 119.1(3)
C20 C19 C18 122.5(2)
C24 C19 C18 118.4(3)
C19 C20 C21 120.5(3)
C19 C20 H20 119.8
C21 C20 H20 119.8
C22 C21 C20 120.7(3)
C22 C21 H21 119.7
C20 C21 H21 119.7
C21 C22 C23 119.1(3)
C21 C22 H22 120.5
C23 C22 H22 120.5
C22 C23 C24 121.0(3)
C22 C23 H23 119.5
C24 C23 H23 119.5
C23 C24 C19 119.7(3)
C23 C24 H24 120.1
C19 C24 H24 120.1
O3 C25 N2 125.2(2)
O3 C25 C3 127.2(2)
N2 C25 C3 107.5(2)
C31 C26 N2 130.5(3)
C31 C26 C27 119.3(3)
N2 C26 C27 110.2(2)
C28 C27 C26 120.7(2)
C28 C27 C3 132.7(2)
C26 C27 C3 106.5(2)
C27 C28 C29 119.4(3)
C27 C28 H28 120.3
C29 C28 H28 120.3
C30 C29 C28 119.8(3)
C30 C29 H29 120.1
C28 C29 H29 120.1
C29 C30 C31 121.3(3)
C29 C30 H30 119.4
C31 C30 H30 119.4
C30 C31 C26 119.3(3)
C30 C31 Cl1 118.5(2)
C26 C31 Cl1 122.2(2)
N2 C32 C33 114.1(2)
N2 C32 H32A 108.7
C33 C32 H32A 108.7
N2 C32 H32B 108.7
C33 C32 H32B 108.7
H32A C32 H32B 107.6
C38 C33 C34 118.3(3)
C38 C33 C32 121.8(2)
C34 C33 C32 119.8(3)
C35 C34 C33 120.4(3)
C35 C34 H34 119.8
C33 C34 H34 119.8
C34 C35 C36 121.0(3)
C34 C35 H35 119.5
C36 C35 H35 119.5
C35 C36 C37 119.2(3)
C35 C36 H36 120.4
C37 C36 H36 120.4
C36 C37 C38 120.3(3)
C36 C37 H37 119.8
C38 C37 H37 119.8
C33 C38 C37 120.8(3)
C33 C38 H38 119.6
C37 C38 H38 119.6

loop_
_geom_bond_atom_site_label_1
_geom_bond_atom_site_label_2
_geom_bond_distance
Cl1 C31 1.746(3)
O1 C4 1.218(3)
O2 C11 1.227(3)
O3 C25 1.222(3)
N1 C11 1.369(3)
N1 C13 1.418(3)
N1 C18 1.459(3)
N2 C25 1.376(3)
N2 C26 1.408(3)
N2 C32 1.468(3)
C1 C2 1.506(3)
C1 C3 1.511(3)
C1 C4 1.518(4)
C1 H1 1.0000
C2 C12 1.501(3)
C2 C11 1.514(4)
C2 C3 1.599(3)
C3 C27 1.494(3)
C3 C25 1.511(4)
C4 C5 1.481(4)
C5 C10 1.398(4)
C5 C6 1.400(4)
C6 C7 1.394(4)
C6 H6 0.9500
C7 C8 1.383(4)
C7 H7 0.9500
C8 C9 1.384(5)
C8 H8 0.9500
C9 C10 1.382(4)
C9 H9 0.9500
C10 H10 0.9500
C12 C17 1.387(4)
C12 C13 1.404(4)
C13 C14 1.379(4)
C14 C15 1.389(4)
C14 H14 0.9500
C15 C16 1.387(4)
C15 H15 0.9500
C16 C17 1.402(4)
C16 H16 0.9500
C17 H17 0.9500
C18 C19 1.512(4)
C18 H18A 0.9900
C18 H18B 0.9900
C19 C20 1.380(4)
C19 C24 1.395(4)
C20 C21 1.390(4)
C20 H20 0.9500
C21 C22 1.375(5)
C21 H21 0.9500
C22 C23 1.380(5)
C22 H22 0.9500
C23 C24 1.390(5)
C23 H23 0.9500
C24 H24 0.9500
C26 C31 1.399(4)
C26 C27 1.414(4)
C27 C28 1.379(4)
C28 C29 1.403(4)
C28 H28 0.9500
C29 C30 1.386(4)
C29 H29 0.9500
C30 C31 1.387(4)
C30 H30 0.9500
C32 C33 1.511(4)
C32 H32A 0.9900
C32 H32B 0.9900
C33 C38 1.389(4)
C33 C34 1.404(4)
C34 C35 1.379(4)
C34 H34 0.9500
C35 C36 1.380(5)
C35 H35 0.9500
C36 C37 1.387(5)
C36 H36 0.9500
C37 C38 1.389(4)
C37 H37 0.9500
C38 H38 0.9500

loop_
_geom_torsion_atom_site_label_1
_geom_torsion_atom_site_label_2
_geom_torsion_atom_site_label_3
_geom_torsion_atom_site_label_4
_geom_torsion
C3 C1 C2 C12 -110.1(3)
C4 C1 C2 C12 3.6(4)
C3 C1 C2 C11 107.4(2)
C4 C1 C2 C11 -138.9(2)
C4 C1 C2 C3 113.7(3)
C2 C1 C3 C27 -113.7(3)
C4 C1 C3 C27 134.1(3)
C2 C1 C3 C25 105.6(2)
C4 C1 C3 C25 -6.6(3)
C4 C1 C3 C2 -112.2(3)
C12 C2 C3 C27 -124.0(3)
C1 C2 C3 C27 115.6(3)
C11 C2 C3 C27 10.7(3)
C12 C2 C3 C25 12.7(3)
C1 C2 C3 C25 -107.7(2)
C11 C2 C3 C25 147.3(2)
C12 C2 C3 C1 120.4(3)
C11 C2 C3 C1 -105.0(2)
C2 C1 C4 O1 35.9(4)
C3 C1 C4 O1 113.2(3)
C2 C1 C4 C5 -148.2(2)
C3 C1 C4 C5 -70.9(3)
O1 C4 C5 C10 -14.7(4)
C1 C4 C5 C10 169.6(2)
O1 C4 C5 C6 162.1(3)
C1 C4 C5 C6 -13.6(3)
C10 C5 C6 C7 0.4(4)
C4 C5 C6 C7 -176.4(2)
C5 C6 C7 C8 -0.7(4)
C6 C7 C8 C9 0.3(4)
C7 C8 C9 C10 0.4(5)
C8 C9 C10 C5 -0.6(5)
C6 C5 C10 C9 0.2(4)
C4 C5 C10 C9 177.1(3)
C13 N1 C11 O2 173.2(2)
C18 N1 C11 O2 1.1(4)
C13 N1 C11 C2 -4.9(3)
C18 N1 C11 C2 -177.0(2)
C12 C2 C11 O2 -172.0(3)
C1 C2 C11 O2 -20.5(4)
C3 C2 C11 O2 45.4(4)
C12 C2 C11 N1 6.0(3)
C1 C2 C11 N1 157.5(2)
C3 C2 C11 N1 -136.6(2)
C1 C2 C12 C17 28.8(4)
C11 C2 C12 C17 174.3(3)
C3 C2 C12 C17 -46.5(4)
C1 C2 C12 C13 -150.4(2)
C11 C2 C12 C13 -4.9(2)
C3 C2 C12 C13 134.3(2)
C17 C12 C13 C14 2.1(4)
C2 C12 C13 C14 -178.6(2)
C17 C12 C13 N1 -177.2(2)
C2 C12 C13 N1 2.2(3)
C11 N1 C13 C14 -177.4(3)
C18 N1 C13 C14 -5.5(4)
C11 N1 C13 C12 1.8(3)
C18 N1 C13 C12 173.7(2)
C12 C13 C14 C15 0.1(4)
N1 C13 C14 C15 179.3(3)
C13 C14 C15 C16 -1.7(4)
C14 C15 C16 C17 1.0(5)
C13 C12 C17 C16 -2.7(4)
C2 C12 C17 C16 178.2(3)
C15 C16 C17 C12 1.2(4)
C11 N1 C18 C19 -120.3(3)
C13 N1 C18 C19 68.7(3)
N1 C18 C19 C20 17.5(4)
N1 C18 C19 C24 -165.0(2)
C24 C19 C20 C21 -1.0(4)
C18 C19 C20 C21 176.5(3)
C19 C20 C21 C22 -0.4(5)
C20 C21 C22 C23 0.9(5)
C21 C22 C23 C24 0.0(5)
C22 C23 C24 C19 -1.4(5)
C20 C19 C24 C23 1.9(4)
C18 C19 C24 C23 -175.7(3)
C26 N2 C25 O3 171.3(2)
C32 N2 C25 O3 1.6(4)
C26 N2 C25 C3 -5.8(3)
C32 N2 C25 C3 -175.5(2)
C27 C3 C25 O3 -169.9(2)
C1 C3 C25 O3 -21.2(4)
C2 C3 C25 O3 44.8(3)
C27 C3 C25 N2 7.1(3)
C1 C3 C25 N2 155.9(2)
C2 C3 C25 N2 -138.1(2)
C25 N2 C26 C31 -177.9(3)
C32 N2 C26 C31 -9.4(4)
C25 N2 C26 C27 2.0(3)
C32 N2 C26 C27 170.6(2)
C31 C26 C27 C28 4.4(4)
N2 C26 C27 C28 -175.6(2)
C31 C26 C27 C3 -177.4(2)
N2 C26 C27 C3 2.6(3)
C25 C3 C27 C28 172.1(3)
C1 C3 C27 C28 27.4(4)
C2 C3 C27 C28 -47.2(4)
C25 C3 C27 C26 -5.8(3)
C1 C3 C27 C26 -150.5(2)
C2 C3 C27 C26 134.9(2)
C26 C27 C28 C29 -2.1(4)
C3 C27 C28 C29 -179.8(3)
C27 C28 C29 C30 -0.4(4)
C28 C29 C30 C31 0.7(4)
C29 C30 C31 C26 1.6(4)
C29 C30 C31 Cl1 -178.3(2)
N2 C26 C31 C30 175.9(3)
C27 C26 C31 C30 -4.1(4)
N2 C26 C31 Cl1 -4.2(4)
C27 C26 C31 Cl1 175.80(19)
C25 N2 C32 C33 94.9(3)
C26 N2 C32 C33 -72.8(3)
N2 C32 C33 C38 -35.4(4)
N2 C32 C33 C34 148.3(3)
C38 C33 C34 C35 -0.7(4)
C32 C33 C34 C35 175.7(3)
C33 C34 C35 C36 0.3(5)
C34 C35 C36 C37 0.3(5)
C35 C36 C37 C38 -0.4(5)
C34 C33 C38 C37 0.5(5)
C32 C33 C38 C37 -175.8(3)
C36 C37 C38 C33 0.0(5)

loop_
_platon_squeeze_void_nr
_platon_squeeze_void_average_x
_platon_squeeze_void_average_y
_platon_squeeze_void_average_z
_platon_squeeze_void_volume
_platon_squeeze_void_count_electrons
_platon_squeeze_void_content
1 0.250 0.250 0.500 187 44 ' '
2 0.250 -0.250 1.000 187 44 ' '
3 0.750 0.250 0.000 187 44 ' '
4 0.750 -0.250 0.500 187 44 ' '
